data_4117264
loop_
_publ_author_name
'Zhenjie Zhang'
'Linping Zhang'
'Lukasz Wojtas'
'Mohamed Eddaoudi'
'Michael J. Zaworotko'

_publ_section_title
;
 Template-Directed Synthesis of Nets Based upon Octahemioctahedral Cages
 That Encapsulate Catalytically Active Metalloporphyrins
;
_journal_name_full 'Journal of the American Chemical Society'
_journal_page_first 928
_journal_page_last 933
_journal_paper_doi 10.1021/ja208256u
_journal_volume 134
_journal_year 2012
_chemical_formula_sum 'C94 H42 Cl8.5 Fe12.5 N4 O60'
_chemical_formula_weight 3186.77
_chemical_name_systematic
;
 ?
;
_space_group_IT_number 225
_symmetry_cell_setting cubic
_symmetry_space_group_name_Hall '-F 4 2 3'
_symmetry_space_group_name_H-M 'F m -3 m'
_atom_sites_solution_hydrogens geom
_atom_sites_solution_primary direct
_atom_sites_solution_secondary difmap
_audit_creation_method SHELXL-97
_cell_angle_alpha 90.00
_cell_angle_beta 90.00
_cell_angle_gamma 90.00
_cell_formula_units_Z 4
_cell_length_a 26.5717(17)
_cell_length_b 26.5717(17)
_cell_length_c 26.5717(17)
_cell_measurement_temperature 100(2)
_cell_volume 18761(2)
_computing_cell_refinement 'APEX2 (Bruker, 2010); SAINT (Bruker, 2009)'
_computing_data_collection 'APEX2 (Bruker, 2010)'
_computing_data_reduction 'SAINT (Bruker, 2009);XPREP(Sheldrick,2008)'
_computing_publication_material 'APEX2 (Bruker, 2010)'
_computing_structure_refinement 'SHELXL-97 (Sheldrick, 2008)'
_computing_structure_solution 'SHELXS-97 (Sheldrick, 2008)'
_diffrn_ambient_temperature 100(2)
_diffrn_measured_fraction_theta_full 0.972
_diffrn_measured_fraction_theta_max 0.972
_diffrn_measurement_device_type 'BRUKER SMART APEXII CCD'
_diffrn_measurement_method 'omega scans'
_diffrn_radiation_monochromator graphite
_diffrn_radiation_source 'fine-focus sealed tube'
_diffrn_radiation_type CuK\a
_diffrn_radiation_wavelength 1.54178
_diffrn_reflns_av_R_equivalents 0.0760
_diffrn_reflns_av_sigmaI/netI 0.0436
_diffrn_reflns_limit_h_max 28
_diffrn_reflns_limit_h_min -21
_diffrn_reflns_limit_k_max 25
_diffrn_reflns_limit_k_min -11
_diffrn_reflns_limit_l_max 23
_diffrn_reflns_limit_l_min -30
_diffrn_reflns_number 7378
_diffrn_reflns_theta_full 65.26
_diffrn_reflns_theta_max 65.26
_diffrn_reflns_theta_min 5.52
_exptl_absorpt_coefficient_mu 9.178
_exptl_absorpt_correction_T_max 0.6568
_exptl_absorpt_correction_T_min 0.6568
_exptl_absorpt_correction_type multi-scan
_exptl_absorpt_process_details 'SADABS; (Sheldrick, 2003)'
_exptl_crystal_colour black
_exptl_crystal_density_diffrn 1.128
_exptl_crystal_description octahedron
_exptl_crystal_F_000 6334
_exptl_crystal_size_max 0.05
_exptl_crystal_size_mid 0.05
_exptl_crystal_size_min 0.05
_refine_diff_density_max 0.642
_refine_diff_density_min -0.465
_refine_diff_density_rms 0.101
_refine_ls_extinction_method none
_refine_ls_goodness_of_fit_ref 1.028
_refine_ls_hydrogen_treatment constr
_refine_ls_matrix_type full
_refine_ls_number_parameters 87
_refine_ls_number_reflns 848
_refine_ls_number_restraints 29
_refine_ls_restrained_S_all 1.019
_refine_ls_R_factor_all 0.1278
_refine_ls_R_factor_gt 0.0891
_refine_ls_shift/su_max 0.001
_refine_ls_shift/su_mean 0.000
_refine_ls_structure_factor_coef Fsqd
_refine_ls_weighting_details 'calc w=1/[\s^2^(Fo^2^)+(0.1221P)^2^+350.0000P] where P=(Fo^2^+2Fc^2^)/3'
_refine_ls_weighting_scheme calc
_refine_ls_wR_factor_gt 0.2543
_refine_ls_wR_factor_ref 0.2821
_reflns_number_gt 536
_reflns_number_total 848
_reflns_threshold_expression >2sigma(I)
_cod_data_source_file ja208256u_si_007.cif
_cod_data_source_block porph@MOM-4
_cod_original_formula_sum 'C94 H42 Cl8.50 Fe12.50 N4 O60'
_cod_database_code 4117264

loop_
_symmetry_equiv_pos_as_xyz
'x, y, z'
'-x, -y, z'
'-x, y, -z'
'x, -y, -z'
'z, x, y'
'z, -x, -y'
'-z, -x, y'
'-z, x, -y'
'y, z, x'
'-y, z, -x'
'y, -z, -x'
'-y, -z, x'
'y, x, -z'
'-y, -x, -z'
'y, -x, z'
'-y, x, z'
'x, z, -y'
'-x, z, y'
'-x, -z, -y'
'x, -z, y'
'z, y, -x'
'z, -y, x'
'-z, y, x'
'-z, -y, -x'
'x, y+1/2, z+1/2'
'-x, -y+1/2, z+1/2'
'-x, y+1/2, -z+1/2'
'x, -y+1/2, -z+1/2'
'z, x+1/2, y+1/2'
'z, -x+1/2, -y+1/2'
'-z, -x+1/2, y+1/2'
'-z, x+1/2, -y+1/2'
'y, z+1/2, x+1/2'
'-y, z+1/2, -x+1/2'
'y, -z+1/2, -x+1/2'
'-y, -z+1/2, x+1/2'
'y, x+1/2, -z+1/2'
'-y, -x+1/2, -z+1/2'
'y, -x+1/2, z+1/2'
'-y, x+1/2, z+1/2'
'x, z+1/2, -y+1/2'
'-x, z+1/2, y+1/2'
'-x, -z+1/2, -y+1/2'
'x, -z+1/2, y+1/2'
'z, y+1/2, -x+1/2'
'z, -y+1/2, x+1/2'
'-z, y+1/2, x+1/2'
'-z, -y+1/2, -x+1/2'
'x+1/2, y, z+1/2'
'-x+1/2, -y, z+1/2'
'-x+1/2, y, -z+1/2'
'x+1/2, -y, -z+1/2'
'z+1/2, x, y+1/2'
'z+1/2, -x, -y+1/2'
'-z+1/2, -x, y+1/2'
'-z+1/2, x, -y+1/2'
'y+1/2, z, x+1/2'
'-y+1/2, z, -x+1/2'
'y+1/2, -z, -x+1/2'
'-y+1/2, -z, x+1/2'
'y+1/2, x, -z+1/2'
'-y+1/2, -x, -z+1/2'
'y+1/2, -x, z+1/2'
'-y+1/2, x, z+1/2'
'x+1/2, z, -y+1/2'
'-x+1/2, z, y+1/2'
'-x+1/2, -z, -y+1/2'
'x+1/2, -z, y+1/2'
'z+1/2, y, -x+1/2'
'z+1/2, -y, x+1/2'
'-z+1/2, y, x+1/2'
'-z+1/2, -y, -x+1/2'
'x+1/2, y+1/2, z'
'-x+1/2, -y+1/2, z'
'-x+1/2, y+1/2, -z'
'x+1/2, -y+1/2, -z'
'z+1/2, x+1/2, y'
'z+1/2, -x+1/2, -y'
'-z+1/2, -x+1/2, y'
'-z+1/2, x+1/2, -y'
'y+1/2, z+1/2, x'
'-y+1/2, z+1/2, -x'
'y+1/2, -z+1/2, -x'
'-y+1/2, -z+1/2, x'
'y+1/2, x+1/2, -z'
'-y+1/2, -x+1/2, -z'
'y+1/2, -x+1/2, z'
'-y+1/2, x+1/2, z'
'x+1/2, z+1/2, -y'
'-x+1/2, z+1/2, y'
'-x+1/2, -z+1/2, -y'
'x+1/2, -z+1/2, y'
'z+1/2, y+1/2, -x'
'z+1/2, -y+1/2, x'
'-z+1/2, y+1/2, x'
'-z+1/2, -y+1/2, -x'
'-x, -y, -z'
'x, y, -z'
'x, -y, z'
'-x, y, z'
'-z, -x, -y'
'-z, x, y'
'z, x, -y'
'z, -x, y'
'-y, -z, -x'
'y, -z, x'
'-y, z, x'
'y, z, -x'
'-y, -x, z'
'y, x, z'
'-y, x, -z'
'y, -x, -z'
'-x, -z, y'
'x, -z, -y'
'x, z, y'
'-x, z, -y'
'-z, -y, x'
'-z, y, -x'
'z, -y, -x'
'z, y, x'
'-x, -y+1/2, -z+1/2'
'x, y+1/2, -z+1/2'
'x, -y+1/2, z+1/2'
'-x, y+1/2, z+1/2'
'-z, -x+1/2, -y+1/2'
'-z, x+1/2, y+1/2'
'z, x+1/2, -y+1/2'
'z, -x+1/2, y+1/2'
'-y, -z+1/2, -x+1/2'
'y, -z+1/2, x+1/2'
'-y, z+1/2, x+1/2'
'y, z+1/2, -x+1/2'
'-y, -x+1/2, z+1/2'
'y, x+1/2, z+1/2'
'-y, x+1/2, -z+1/2'
'y, -x+1/2, -z+1/2'
'-x, -z+1/2, y+1/2'
'x, -z+1/2, -y+1/2'
'x, z+1/2, y+1/2'
'-x, z+1/2, -y+1/2'
'-z, -y+1/2, x+1/2'
'-z, y+1/2, -x+1/2'
'z, -y+1/2, -x+1/2'
'z, y+1/2, x+1/2'
'-x+1/2, -y, -z+1/2'
'x+1/2, y, -z+1/2'
'x+1/2, -y, z+1/2'
'-x+1/2, y, z+1/2'
'-z+1/2, -x, -y+1/2'
'-z+1/2, x, y+1/2'
'z+1/2, x, -y+1/2'
'z+1/2, -x, y+1/2'
'-y+1/2, -z, -x+1/2'
'y+1/2, -z, x+1/2'
'-y+1/2, z, x+1/2'
'y+1/2, z, -x+1/2'
'-y+1/2, -x, z+1/2'
'y+1/2, x, z+1/2'
'-y+1/2, x, -z+1/2'
'y+1/2, -x, -z+1/2'
'-x+1/2, -z, y+1/2'
'x+1/2, -z, -y+1/2'
'x+1/2, z, y+1/2'
'-x+1/2, z, -y+1/2'
'-z+1/2, -y, x+1/2'
'-z+1/2, y, -x+1/2'
'z+1/2, -y, -x+1/2'
'z+1/2, y, x+1/2'
'-x+1/2, -y+1/2, -z'
'x+1/2, y+1/2, -z'
'x+1/2, -y+1/2, z'
'-x+1/2, y+1/2, z'
'-z+1/2, -x+1/2, -y'
'-z+1/2, x+1/2, y'
'z+1/2, x+1/2, -y'
'z+1/2, -x+1/2, y'
'-y+1/2, -z+1/2, -x'
'y+1/2, -z+1/2, x'
'-y+1/2, z+1/2, x'
'y+1/2, z+1/2, -x'
'-y+1/2, -x+1/2, z'
'y+1/2, x+1/2, z'
'-y+1/2, x+1/2, -z'
'y+1/2, -x+1/2, -z'
'-x+1/2, -z+1/2, y'
'x+1/2, -z+1/2, -y'
'x+1/2, z+1/2, y'
'-x+1/2, z+1/2, -y'
'-z+1/2, -y+1/2, x'
'-z+1/2, y+1/2, -x'
'z+1/2, -y+1/2, -x'
'z+1/2, y+1/2, x'

loop_
_atom_site_label
_atom_site_type_symbol
_atom_site_fract_x
_atom_site_fract_y
_atom_site_fract_z
_atom_site_U_iso_or_equiv
_atom_site_adp_type
_atom_site_occupancy
_atom_site_symmetry_multiplicity
_atom_site_calc_flag
_atom_site_refinement_flags
Fe1 Fe 0.71081(5) 0.0000 0.21081(5) 0.0736(10) Uani 1 4 d S
C1 C 0.6775(3) -0.1132(5) 0.3225(3) 0.088(3) Uani 1 2 d S
C2 C 0.6352(3) -0.1352(3) 0.3017(5) 0.087(3) Uani 1 2 d S
H2 H 0.6209 -0.1209 0.2722 0.104 Uiso 1 2 calc SR
C3 C 0.7025(4) -0.0697(5) 0.2975(4) 0.095(4) Uani 1 2 d S
O1 O 0.6829(3) -0.0537(2) 0.2581(3) 0.113(2) Uani 1 1 d .
O2 O 0.6519(7) 0.0238(10) 0.1519(7) 0.056(6) Uani 0.25 2 d SPU
O3 O 0.6388(11) 0.0000 0.1546(10) 0.055(7) Uani 0.25 2 d SPU
Fe11 Fe 0.5000 0.0000 0.5000 0.141(9) Uani 0.50 48 d SPD
C11 C 0.5000 -0.1294(4) 0.5000 0.15(4) Uiso 0.33 8 d SPD
C12 C 0.5000 -0.1850(5) 0.5000 0.16(4) Uiso 0.33 8 d SPD
C13 C 0.5444(4) -0.2125(10) 0.5000 0.25(8) Uiso 0.17 2 d SPD
H13 H 0.5759 -0.1956 0.5000 0.294 Uiso 0.17 2 calc SPR
C14 C 0.5430(4) -0.2633(11) 0.5000 0.17(5) Uiso 0.17 2 d SPD
H14 H 0.5739 -0.2813 0.5000 0.205 Uiso 0.17 2 calc SPR
C15 C 0.4524(6) -0.1053(5) 0.5000 0.10(2) Uiso 0.17 2 d SPD
C16 C 0.4050(6) -0.1311(6) 0.5000 0.12(3) Uiso 0.17 2 d SPD
H16 H 0.3997 -0.1662 0.5000 0.144 Uiso 0.17 2 d SPR
N12 N 0.4463(3) -0.0537(3) 0.5000 0.17(5) Uiso 0.17 4 d SPD
N11 N 0.5000 -0.2893(12) 0.5000 0.16(4) Uiso 0.33 8 d SPD
C17 C 0.5000 -0.3452(14) 0.5000 0.17(5) Uiso 0.33 8 d SPD
H17A H 0.5000 -0.3574 0.4655 0.255 Uiso 0.08 2 d SPR
H17B H 0.4701 -0.3574 0.5172 0.255 Uiso 0.04 1 d PR
H17C H 0.5299 -0.3574 0.5173 0.255 Uiso 0.04 1 d PR
Cl1 Cl 0.385(9) 1.615(9) 0.615(9) 0.32(18) Uiso 0.08 6 d SP
Cl2 Cl 1.416(5) 0.584(5) 0.584(5) 0.26(8) Uiso 0.08 6 d SP
Cl3 Cl 0.5000 -0.5000 1.5000 0.01(2) Uiso 0.06 48 d SP
Cl4 Cl 0.5000 -0.462(5) 0.5000 0.21(7) Uiso 0.10 8 d SP
Cl5 Cl 1.7199(18) -0.2199(18) 0.2199(18) 0.17(3) Uiso 0.12 6 d SP
Cl6 Cl 0.7500 -1.2500 0.2500 0.18(6) Uiso 0.12 24 d SP
Cl7 Cl 1.365(2) 0.598(4) 0.635(2) 0.12(2) Uiso 0.06 2 d SP
Cl8 Cl 0.467(3) -0.467(3) 1.533(3) 0.316 Uiso 0.15 6 d SP
Cl9 Cl 0.3711(18) 1.6289(18) 0.654(3) 0.18(4) Uiso 0.08 2 d SP
Cl10 Cl 1.5000 -0.423(7) 0.577(7) 0.31(12) Uiso 0.06 4 d SP

loop_
_atom_site_aniso_label
_atom_site_aniso_U_11
_atom_site_aniso_U_22
_atom_site_aniso_U_33
_atom_site_aniso_U_23
_atom_site_aniso_U_13
_atom_site_aniso_U_12
Fe1 0.0796(13) 0.0618(15) 0.0796(13) 0.000 -0.0317(12) 0.000
C1 0.085(5) 0.095(9) 0.085(5) 0.003(5) -0.011(6) -0.003(5)
C2 0.088(5) 0.088(5) 0.083(8) 0.009(4) -0.009(4) 0.000(7)
C3 0.104(6) 0.075(8) 0.104(6) 0.006(5) -0.006(8) -0.006(5)
O1 0.141(6) 0.091(4) 0.108(5) 0.020(4) -0.012(4) -0.016(4)
O2 0.066(8) 0.036(13) 0.066(8) 0.010(6) -0.027(9) 0.010(6)
O3 0.050(9) 0.054(12) 0.060(9) 0.000 -0.025(8) 0.000
Fe11 0.141(9) 0.141(9) 0.141(9) 0.000 0.000 0.000

loop_
_atom_type_symbol
_atom_type_description
_atom_type_scat_dispersion_real
_atom_type_scat_dispersion_imag
_atom_type_scat_source
C C 0.0181 0.0091 'International Tables Vol C Tables 4.2.6.8 and 6.1.1.4'
H H 0.0000 0.0000 'International Tables Vol C Tables 4.2.6.8 and 6.1.1.4'
O O 0.0492 0.0322 'International Tables Vol C Tables 4.2.6.8 and 6.1.1.4'
Fe Fe -1.1336 3.1974 'International Tables Vol C Tables 4.2.6.8 and 6.1.1.4'
N N 0.0311 0.0180 'International Tables Vol C Tables 4.2.6.8 and 6.1.1.4'
Cl Cl 0.3639 0.7018 'International Tables Vol C Tables 4.2.6.8 and 6.1.1.4'

loop_
_geom_angle_atom_site_label_1
_geom_angle_atom_site_label_2
_geom_angle_atom_site_label_3
_geom_angle
_geom_angle_site_symmetry_1
_geom_angle_site_symmetry_3
O1 Fe1 O1 159.4(4) 70_554 .
O1 Fe1 O1 87.6(4) 70_554 99
O1 Fe1 O1 88.7(4) . 99
O1 Fe1 O1 88.7(4) 70_554 168_554
O1 Fe1 O1 87.6(4) . 168_554
O1 Fe1 O1 159.4(4) 99 168_554
O1 Fe1 O2 111.3(5) 70_554 99
O1 Fe1 O2 88.9(5) . 99
O1 Fe1 O2 111.3(5) 99 99
O1 Fe1 O2 88.9(5) 168_554 99
O1 Fe1 O2 88.9(5) 70_554 .
O1 Fe1 O2 111.3(5) . .
O1 Fe1 O2 88.9(5) 99 .
O1 Fe1 O2 111.3(5) 168_554 .
O2 Fe1 O2 31.8(13) 99 .
O1 Fe1 Fe1 79.7(2) 70_554 145_655
O1 Fe1 Fe1 79.7(2) . 145_655
O1 Fe1 Fe1 79.7(2) 99 145_655
O1 Fe1 Fe1 79.7(2) 168_554 145_655
O2 Fe1 Fe1 164.1(7) 99 145_655
O2 Fe1 Fe1 164.1(7) . 145_655
C2 C1 C2 118.1(13) . 31_655
C2 C1 C3 120.8(6) . .
C2 C1 C3 120.8(6) 31_655 .
C1 C2 C1 121.9(13) 82_546 .
C1 C2 H2 119.0 82_546 .
C1 C2 H2 119.1 . .
O1 C3 O1 125.9(13) 118_656 .
O1 C3 C1 117.0(7) 118_656 .
O1 C3 C1 117.0(7) . .
C3 O1 Fe1 127.3(8) . .
O3 O2 Cl7 138(4) 70_554 124_744
O3 O2 Cl7 138(4) . 124_744
O2 O2 Cl7 162(2) 99 124_744
O3 O2 Fe1 91(3) 70_554 .
O3 O2 Fe1 91(3) . .
O2 O2 Fe1 74.1(6) 99 .
Cl7 O2 Fe1 124(3) 124_744 .
N12 Fe11 N12 180.0(3) 177_556 81_545
N12 Fe11 N12 120.000(1) 177_556 .
N12 Fe11 N12 60.000(1) 81_545 .
N12 Fe11 N12 90.000(1) 177_556 179_545
N12 Fe11 N12 90.0 81_545 179_545
N12 Fe11 N12 120.0 . 179_545
N12 Fe11 N12 90.000(1) 177_556 83_556
N12 Fe11 N12 90.000(1) 81_545 83_556
N12 Fe11 N12 60.0 . 83_556
N12 Fe11 N12 180.0(3) 179_545 83_556
N12 Fe11 N12 120.0 177_556 29_545
N12 Fe11 N12 60.000(1) 81_545 29_545
N12 Fe11 N12 60.000(1) . 29_545
N12 Fe11 N12 60.000(1) 179_545 29_545
N12 Fe11 N12 120.000(1) 83_556 29_545
N12 Fe11 N12 60.0 177_556 125_655
N12 Fe11 N12 120.000(1) 81_545 125_655
N12 Fe11 N12 120.0 . 125_655
N12 Fe11 N12 120.000(1) 179_545 125_655
N12 Fe11 N12 60.0 83_556 125_655
N12 Fe11 N12 180.0(3) 29_545 125_655
N12 Fe11 N12 60.000(1) 177_556 97_656
N12 Fe11 N12 120.000(1) 81_545 97_656
N12 Fe11 N12 180.0(6) . 97_656
N12 Fe11 N12 60.000(1) 179_545 97_656
N12 Fe11 N12 120.000(1) 83_556 97_656
N12 Fe11 N12 120.000(1) 29_545 97_656
N12 Fe11 N12 60.000(1) 125_655 97_656
N12 Fe11 N12 120.000(1) 177_556 99
N12 Fe11 N12 60.0 81_545 99
N12 Fe11 N12 90.000(1) . 99
N12 Fe11 N12 120.000(1) 179_545 99
N12 Fe11 N12 60.0 83_556 99
N12 Fe11 N12 120.000(1) 29_545 99
N12 Fe11 N12 60.0 125_655 99
N12 Fe11 N12 90.000(1) 97_656 99
N12 Fe11 N12 60.000(1) 177_556 127_545
N12 Fe11 N12 120.000(1) 81_545 127_545
N12 Fe11 N12 60.0 . 127_545
N12 Fe11 N12 120.0 179_545 127_545
N12 Fe11 N12 60.000(1) 83_556 127_545
N12 Fe11 N12 90.000(1) 29_545 127_545
N12 Fe11 N12 90.000(1) 125_655 127_545
N12 Fe11 N12 120.0 97_656 127_545
N12 Fe11 N12 120.000(1) 99 127_545
N12 Fe11 N12 60.0 177_556 3_656
N12 Fe11 N12 120.000(1) 81_545 3_656
N12 Fe11 N12 90.000(1) . 3_656
N12 Fe11 N12 60.0 179_545 3_656
N12 Fe11 N12 120.000(1) 83_556 3_656
N12 Fe11 N12 60.0 29_545 3_656
N12 Fe11 N12 120.000(1) 125_655 3_656
N12 Fe11 N12 90.000(1) 97_656 3_656
N12 Fe11 N12 180.000(1) 99 3_656
N12 Fe11 N12 60.0 127_545 3_656
N12 Fe11 N12 120.000(1) 177_556 31_655
N12 Fe11 N12 60.0 81_545 31_655
N12 Fe11 N12 120.0 . 31_655
N12 Fe11 N12 60.000(1) 179_545 31_655
N12 Fe11 N12 120.0 83_556 31_655
N12 Fe11 N12 90.0 29_545 31_655
N12 Fe11 N12 90.000(1) 125_655 31_655
N12 Fe11 N12 60.0 97_656 31_655
N12 Fe11 N12 60.000(1) 99 31_655
N12 Fe11 N12 180.0(3) 127_545 31_655
N12 Fe11 N12 120.000(1) 3_656 31_655
C15 C11 C15 78.3(7) 23_655 .
C15 C11 C15 126.4(16) 23_655 21_556
C15 C11 C15 78.3(7) . 21_556
C15 C11 C15 78.3(7) 23_655 3_656
C15 C11 C15 126.4(16) . 3_656
C15 C11 C15 78.3(7) 21_556 3_656
C15 C11 C12 116.8(8) 23_655 .
C15 C11 C12 116.8(8) . .
C15 C11 C12 116.8(8) 21_556 .
C15 C11 C12 116.8(8) 3_656 .
C13 C12 C13 73.8(9) 3_656 21_556
C13 C12 C13 73.8(9) 3_656 120
C13 C12 C13 116(2) 21_556 120
C13 C12 C13 116(2) 3_656 98_556
C13 C12 C13 73.8(9) 21_556 98_556
C13 C12 C13 73.8(9) 120 98_556
C13 C12 C13 73.8(9) 3_656 23_655
C13 C12 C13 116(2) 21_556 23_655
C13 C12 C13 73.8(9) 98_556 23_655
C13 C12 C13 116(2) 3_656 .
C13 C12 C13 73.8(9) 21_556 .
C13 C12 C13 73.8(9) 120 .
C13 C12 C13 73.8(9) 23_655 .
C13 C12 C11 121.8(10) 3_656 .
C13 C12 C11 121.8(10) 21_556 .
C13 C12 C11 121.8(10) 120 .
C13 C12 C11 121.8(10) 98_556 .
C13 C12 C11 121.8(10) 23_655 .
C13 C12 C11 121.8(10) . .
C14 C13 C12 120.3(14) . .
C14 C13 H13 119.9 . .
C12 C13 H13 119.9 . .
N11 C14 C13 122.7(9) . .
N11 C14 H14 118.6 . .
C13 C14 H14 118.6 . .
N12 C15 C11 123.5(13) . .
N12 C15 C16 111.8(10) . .
C11 C15 C16 124.6(9) . .
N12 C15 C15 94.7(5) . 23_655
C11 C15 C15 50.9(3) . 23_655
C16 C15 C15 128.4(2) . 23_655
N12 C15 C15 94.7(5) . 21_556
C11 C15 C15 50.9(3) . 21_556
C16 C15 C15 128.4(2) . 21_556
C15 C15 C15 90.000(3) 23_655 21_556
C16 C16 C15 106.5(5) 85_546 .
C16 C16 H16 126.4 85_546 .
C15 C16 H16 127.1 . .
C15 N12 C15 103.4(13) . 85_546
C15 N12 Fe11 128.3(6) . .
C15 N12 Fe11 128.3(6) 85_546 .
C14 N11 C14 74.5(6) 23_655 .
C14 N11 C14 74.5(6) . 120
C14 N11 C14 74.5(6) 23_655 98_556
C14 N11 C14 74.5(6) 120 98_556
C14 N11 C14 74.5(6) 23_655 3_656
C14 N11 C14 117.7(13) . 3_656
C14 N11 C14 74.5(6) 120 3_656
C14 N11 C14 117.7(13) 98_556 3_656
C14 N11 C14 117.7(13) 23_655 21_556
C14 N11 C14 74.5(6) . 21_556
C14 N11 C14 117.7(13) 120 21_556
C14 N11 C14 74.5(6) 98_556 21_556
C14 N11 C14 74.5(6) 3_656 21_556
C14 N11 C17 121.2(6) 23_655 .
C14 N11 C17 121.2(7) . .
C14 N11 C17 121.2(6) 120 .
C14 N11 C17 121.2(7) 98_556 .
C14 N11 C17 121.2(6) 3_656 .
C14 N11 C17 121.2(6) 21_556 .
N11 C17 H17A 109.5 . .
N11 C17 H17B 109.5 . .
H17A C17 H17B 109.5 . .
N11 C17 H17C 109.5 . .
H17A C17 H17C 109.5 . .
H17B C17 H17C 109.5 . .

loop_
_geom_bond_atom_site_label_1
_geom_bond_atom_site_label_2
_geom_bond_distance
_geom_bond_site_symmetry_2
Fe1 O1 2.040(6) 70_554
Fe1 O1 2.040(6) .
Fe1 O1 2.040(6) 99
Fe1 O1 2.040(6) 168_554
Fe1 O2 2.30(3) 99
Fe1 O2 2.30(3) .
Fe1 Fe1 2.945(4) 145_655
C1 C2 1.383(8) .
C1 C2 1.383(8) 31_655
C1 C3 1.488(17) .
C2 C1 1.383(8) 82_546
C2 H2 0.9500 .
C3 O1 1.245(8) 118_656
C3 O1 1.245(8) .
O2 O3 0.72(2) 70_554
O2 O3 0.72(2) .
O2 O2 1.26(5) 99
O2 Cl7 2.07(10) 124_744
O3 O3 0.59(6) 70_554
O3 O2 0.72(2) 99
Fe11 N12 2.017(10) 177_556
Fe11 N12 2.017(10) 81_545
Fe11 N12 2.017(10) .
Fe11 N12 2.017(10) 179_545
Fe11 N12 2.017(10) 83_556
Fe11 N12 2.017(10) 29_545
Fe11 N12 2.017(10) 125_655
Fe11 N12 2.017(10) 97_656
Fe11 N12 2.017(10) 99
Fe11 N12 2.017(10) 127_545
Fe11 N12 2.017(10) 3_656
Fe11 N12 2.017(10) 31_655
C11 C15 1.417(10) 23_655
C11 C15 1.417(10) .
C11 C15 1.417(10) 21_556
C11 C15 1.417(10) 3_656
C11 C12 1.477(10) .
C12 C13 1.389(10) 3_656
C12 C13 1.389(10) 21_556
C12 C13 1.389(10) 120
C12 C13 1.389(10) 98_556
C12 C13 1.389(10) 23_655
C12 C13 1.389(10) .
C13 C14 1.350(10) .
C13 H13 0.9500 .
C14 N11 1.335(11) .
C14 H14 0.9500 .
C15 N12 1.383(10) .
C15 C16 1.434(10) .
C16 C16 1.358(10) 85_546
C16 H16 0.9419 .
N12 C15 1.383(10) 85_546
N11 C14 1.335(11) 23_655
N11 C14 1.335(11) 120
N11 C14 1.335(11) 98_556
N11 C14 1.335(11) 3_656
N11 C14 1.335(11) 21_556
N11 C17 1.49(2) .
C17 H17A 0.9723 .
C17 H17B 0.9723 .
C17 H17C 0.9723 .
Cl1 Cl7 0.87(19) 7_685
Cl1 Cl7 0.87(19) 10_667
Cl1 Cl7 0.87(19) 1_465
Cl1 Cl9 1.2(4) .
Cl1 Cl9 1.2(4) 7_674
Cl1 Cl9 1.2(4) 10_766
Cl1 Cl2 1.4(4) 1_465
Cl2 Cl1 1.4(4) 1_645
Cl2 Cl7 1.9(2) 10_757
Cl2 Cl7 1.9(2) 7_775
Cl2 Cl7 1.9(2) .
Cl2 Cl10 2.25(17) 102_746
Cl2 Cl10 2.25(17) 1_565
Cl2 Cl10 2.25(17) 10_657
Cl2 Cl8 2.4(2) 1_664
Cl3 Cl4 1.02(13) 101_656
Cl3 Cl4 1.02(13) 105_557
Cl3 Cl4 1.02(13) 1_556
Cl3 Cl4 1.02(13) 97_647
Cl3 Cl4 1.02(13) 5_547
Cl3 Cl4 1.02(13) 9_646
Cl3 Cl8 1.52(13) 100_655
Cl3 Cl8 1.52(13) 4_548
Cl3 Cl8 1.52(13) 97_648
Cl3 Cl8 1.52(13) 2_645
Cl3 Cl8 1.52(13) 98_558
Cl3 Cl8 1.52(13) 3_658
Cl4 Cl3 1.02(13) 1_554
Cl4 Cl8 1.25(9) 98_557
Cl4 Cl8 1.25(9) 100_654
Cl4 Cl8 1.25(9) 3_657
Cl4 Cl8 1.25(9) 1_554
Cl4 Cl4 1.45(18) 101_655
Cl4 Cl4 1.45(18) 105_556
Cl4 Cl4 1.45(18) 5_546
Cl4 Cl4 1.45(18) 9_645
Cl4 Cl4 2.0(3) 97_646
Cl4 Cl8 2.27(11) 4_547
Cl4 Cl8 2.27(11) 97_647
Cl5 Cl6 1.39(9) 1_665
Cl5 Cl5 2.26(14) 28_545
Cl5 Cl5 2.26(14) 74_845
Cl5 Cl5 2.26(14) 51_855
Cl6 Cl5 1.39(9) 74_735
Cl6 Cl5 1.39(9) 1_445
Cl6 Cl5 1.39(9) 51_745
Cl6 Cl5 1.39(9) 28_435
Cl7 Cl1 0.87(19) 1_645
Cl7 Cl9 0.99(9) 7_764
Cl7 Cl9 0.99(9) 1_645
Cl7 Cl7 1.38(17) 7_775
Cl7 Cl7 1.38(17) 10_757
Cl7 Cl9 1.51(12) 10_856
Cl7 O2 2.07(10) 124_755
Cl8 Cl4 1.25(9) 105_557
Cl8 Cl4 1.25(9) 5_547
Cl8 Cl4 1.25(9) 1_556
Cl8 Cl8 1.76(15) 99_545
Cl8 Cl8 1.76(15) 100_655
Cl8 Cl8 1.76(15) 98_558
Cl8 Cl10 1.9(2) 10_548
Cl8 Cl10 1.9(3) 1_456
Cl8 Cl10 1.9(2) 102_637
Cl8 Cl4 2.27(11) 101_656
Cl8 Cl4 2.27(11) 97_647
Cl9 Cl9 0.94(13) 7_674
Cl9 Cl9 0.94(13) 10_766
Cl9 Cl7 0.99(9) 1_465
Cl9 Cl7 0.99(9) 10_667
Cl9 Cl7 1.51(11) 7_685
Cl10 Cl8 1.9(2) 1_654
Cl10 Cl8 1.9(2) 100_754
Cl10 Cl2 2.25(17) 100_845
Cl10 Cl2 2.25(17) 1_545
Cl10 Cl4 2.3(3) 5_646
Cl10 Cl4 2.3(3) 1_655
